data_7241319
loop_
_publ_author_name
'Doroshenko, Iaroslav'
'B\"ohme, Michael'
'Buchholz, Axel'
'Simonikova, Lucie'
'Plass, Winfried'
'Pinkas, Jiri'

_publ_section_title
;
 Octanuclear nickel phosphonate core forming extended and molecular
 structures
;
_journal_name_full CrystEngComm
_journal_paper_doi 10.1039/D0CE01055C
_journal_year 2020
_chemical_formula_sum 'C69 H87 Br6 N6 Na2 Ni8 O36 P6'
_chemical_formula_weight 2757.38
_space_group_crystal_system triclinic
_space_group_IT_number 2
_space_group_name_Hall '-P 1'
_space_group_name_H-M_alt 'P -1'
_atom_sites_solution_hydrogens mixed
_audit_creation_method SHELXL-2014/7
_audit_update_record
;
2020-03-18 deposited with the CCDC.	2020-09-25 downloaded from the CCDC.
;
_cell_angle_alpha 96.8765(16)
_cell_angle_beta 90.3808(17)
_cell_angle_gamma 104.564(2)
_cell_formula_units_Z 2
_cell_length_a 14.5663(10)
_cell_length_b 18.8563(13)
_cell_length_c 20.5672(14)
_cell_measurement_reflns_used 11504
_cell_measurement_temperature 120(2)
_cell_measurement_theta_max 27.5
_cell_measurement_theta_min 1.4
_cell_volume 5424.3(6)
_computing_structure_refinement 'SHELXL-2014/7 (Sheldrick, 2014)'
_diffrn_ambient_temperature 120(2)
_diffrn_detector CCD
_diffrn_detector_area_resol_mean 28.5714
_diffrn_measured_fraction_theta_full 0.996
_diffrn_measured_fraction_theta_max 0.996
_diffrn_measurement_device
;
AFC11 (Right): Eulerian 3 circle
;
_diffrn_measurement_device_type
;
Rigaku Saturn724+ (2x2 bin mode)
;
_diffrn_measurement_method 'profile data from \w-scans'
_diffrn_measurement_specimen_support Fiber
_diffrn_radiation_monochromator Multilayer
_diffrn_radiation_type MoK\a
_diffrn_radiation_wavelength 0.71073
_diffrn_reflns_av_R_equivalents 0.0668
_diffrn_reflns_av_unetI/netI 0.0833
_diffrn_reflns_Laue_measured_fraction_full 0.996
_diffrn_reflns_Laue_measured_fraction_max 0.996
_diffrn_reflns_limit_h_max 17
_diffrn_reflns_limit_h_min -17
_diffrn_reflns_limit_k_max 22
_diffrn_reflns_limit_k_min -22
_diffrn_reflns_limit_l_max 23
_diffrn_reflns_limit_l_min -24
_diffrn_reflns_number 33872
_diffrn_reflns_point_group_measured_fraction_full 0.996
_diffrn_reflns_point_group_measured_fraction_max 0.996
_diffrn_reflns_theta_full 25.000
_diffrn_reflns_theta_max 25.000
_diffrn_reflns_theta_min 1.407
_diffrn_source 'Rotating Anode'
_exptl_absorpt_coefficient_mu 3.738
_exptl_crystal_density_diffrn 1.688
_exptl_crystal_description Prism
_exptl_crystal_F_000 2754
_exptl_crystal_size_max 0.180
_exptl_crystal_size_mid 0.070
_exptl_crystal_size_min 0.050
_refine_diff_density_max 2.462
_refine_diff_density_min -1.250
_refine_diff_density_rms 0.173
_refine_ls_extinction_method none
_refine_ls_goodness_of_fit_ref 1.004
_refine_ls_hydrogen_treatment constr
_refine_ls_matrix_type full
_refine_ls_number_parameters 1220
_refine_ls_number_reflns 19059
_refine_ls_number_restraints 1377
_refine_ls_restrained_S_all 0.981
_refine_ls_R_factor_all 0.0912
_refine_ls_R_factor_gt 0.0641
_refine_ls_shift/su_max 0.003
_refine_ls_shift/su_mean 0.001
_refine_ls_structure_factor_coef Fsqd
_refine_ls_weighting_details 'w=1/[\s^2^(Fo^2^)+(0.1200P)^2^+2.0000P] where P=(Fo^2^+2Fc^2^)/3'
_refine_ls_weighting_scheme calc
_refine_ls_wR_factor_gt 0.1678
_refine_ls_wR_factor_ref 0.1823
_reflns_Friedel_coverage 0.000
_reflns_number_gt 13973
_reflns_number_total 19059
_reflns_threshold_expression 'I > 2\s(I)'
_cod_data_source_file d0ce01055c2.cif
_cod_data_source_block 0524_sq
_cod_database_code 7241319
_shelx_shelxl_version_number 2014/7
_shelx_space_group_comment
;
The symmetry employed for this shelxl refinement is uniquely defined
by the following loop, which should always be used as a source of
symmetry information in preference to the above space-group names.
They are only intended as comments.
;
_shelx_estimated_absorpt_t_min 0.553
_shelx_estimated_absorpt_t_max 0.835

loop_
_space_group_symop_operation_xyz
'x, y, z'
'-x, -y, -z'

loop_
_atom_site_label
_atom_site_type_symbol
_atom_site_fract_x
_atom_site_fract_y
_atom_site_fract_z
_atom_site_U_iso_or_equiv
_atom_site_adp_type
_atom_site_occupancy
_atom_site_site_symmetry_order
_atom_site_calc_flag
_atom_site_refinement_flags_posn
_atom_site_refinement_flags_adp
_atom_site_refinement_flags_occupancy
_atom_site_disorder_assembly
_atom_site_disorder_group
Ni1A Ni -0.81557(5) 1.26711(4) 0.34010(4) 0.03201(19) Uani 1 1 d . U . . .
Ni2A Ni -0.82655(5) 1.16355(4) 0.44575(4) 0.02943(19) Uani 1 1 d . U . . .
Ni3A Ni -0.95530(5) 0.86522(4) 0.46883(4) 0.0322(2) Uani 1 1 d . U . . .
Ni4A Ni -0.93950(5) 0.97986(4) 0.37227(4) 0.03141(19) Uani 1 1 d . U . . .
Ni1B Ni -0.25136(5) 0.24538(4) 0.15130(4) 0.03170(19) Uani 1 1 d . U . . .
Ni2B Ni -0.21360(5) 0.37799(4) 0.07149(4) 0.02710(18) Uani 1 1 d . U . . .
Ni3B Ni 0.06134(5) 0.64239(4) 0.06435(4) 0.02757(18) Uani 1 1 d . U . . .
Ni4B Ni 0.00294(5) 0.50483(4) 0.13577(4) 0.02702(18) Uani 1 1 d . U . . .
Na1A Na -0.94026(19) 1.37183(18) 0.32383(16) 0.0549(8) Uani 1 1 d . U . . .
Na1B Na -0.3201(3) 0.0772(2) 0.0681(2) 0.0794(11) Uani 1 1 d . U . . .
P1A_1 P -0.83526(10) 1.10684(9) 0.29177(8) 0.0317(4) Uani 1 1 d . U . . .
Br1A_1 Br -0.46750(4) 1.51063(4) 0.14554(4) 0.04062(17) Uani 1 1 d . U . . .
O1A_1 O -0.7761(3) 1.3704(2) 0.3207(2) 0.0354(10) Uani 1 1 d . U . . .
O2A_1 O -0.8643(3) 1.1567(2) 0.3499(2) 0.0293(8) Uani 1 1 d . U . . .
O3A_1 O -0.8907(3) 1.1114(3) 0.2302(2) 0.0407(10) Uani 1 1 d . U . . .
O4A_1 O -0.8432(3) 1.0306(2) 0.3097(2) 0.0342(9) Uani 1 1 d . U . . .
N1A_1 N -0.7122(3) 1.2347(3) 0.2850(3) 0.0321(11) Uani 1 1 d . U . . .
C1A_1 C -0.7088(4) 1.1546(4) 0.2822(4) 0.0382(14) Uani 1 1 d . U . . .
C2A_1 C -0.6756(5) 1.1225(4) 0.2173(4) 0.0448(16) Uani 1 1 d . U . . .
H2A1_1 H -0.6077 1.1447 0.2134 0.067 Uiso 1 1 calc R U . . .
H2A2_1 H -0.7113 1.1333 0.1808 0.067 Uiso 1 1 calc R U . . .
H2A3_1 H -0.6865 1.0689 0.2162 0.067 Uiso 1 1 calc R U . . .
C3A_1 C -0.6490(4) 1.1471(4) 0.3395(4) 0.0457(16) Uani 1 1 d . U . . .
H3A1_1 H -0.5842 1.1774 0.3366 0.069 Uiso 1 1 calc R U . . .
H3A2_1 H -0.6479 1.0952 0.3389 0.069 Uiso 1 1 calc R U . . .
H3A3_1 H -0.6759 1.1636 0.3803 0.069 Uiso 1 1 calc R U . . .
C4A_1 C -0.6513(4) 1.2767(4) 0.2519(3) 0.0371(14) Uani 1 1 d . U . . .
H4A_1 H -0.6070 1.2561 0.2275 0.045 Uiso 1 1 calc R U . . .
C5A_1 C -0.6474(4) 1.3568(4) 0.2501(3) 0.0360(14) Uani 1 1 d . U . . .
C6A_1 C -0.5752(4) 1.3905(4) 0.2079(3) 0.0361(13) Uani 1 1 d . U . . .
H6A_1 H -0.5347 1.3633 0.1866 0.043 Uiso 1 1 calc R U . . .
C7A_1 C -0.5665(4) 1.4631(4) 0.1992(3) 0.0348(14) Uani 1 1 d . U . . .
C8A_1 C -0.6263(4) 1.5025(4) 0.2277(3) 0.0373(14) Uani 1 1 d . U . . .
H8A_1 H -0.6194 1.5522 0.2200 0.045 Uiso 1 1 calc R U . . .
C9A_1 C -0.6962(5) 1.4700(4) 0.2673(4) 0.0418(15) Uani 1 1 d . U . . .
H9A_1 H -0.7375 1.4977 0.2866 0.050 Uiso 1 1 calc R U . . .
C10A_1 C -0.7080(4) 1.3960(4) 0.2800(3) 0.0327(13) Uani 1 1 d . U . . .
P1A_2 P -1.03408(11) 0.73569(9) 0.54298(9) 0.0356(4) Uani 1 1 d . U . . .
Br1A_2 Br -0.51017(5) 0.81967(5) 0.31308(5) 0.0595(2) Uani 1 1 d . U . . .
O1A_2 O -0.8677(3) 0.9063(2) 0.4006(2) 0.0350(10) Uani 1 1 d . U . . .
O2A_2 O -1.0734(3) 0.7090(2) 0.6066(2) 0.0371(10) Uani 1 1 d . U . . .
O3A_2 O -1.0663(4) 0.6809(3) 0.4827(3) 0.0517(12) Uani 1 1 d . U . . .
O4A_2 O -1.0512(3) 0.8114(2) 0.5327(2) 0.0300(9) Uani 1 1 d . U . . .
N1A_2 N -0.8708(3) 0.8040(3) 0.4965(3) 0.0353(12) Uani 1 1 d . U . . .
C1A_2 C -0.9034(4) 0.7573(4) 0.5515(4) 0.0412(15) Uani 1 1 d . U . . .
C2A_2 C -0.8744(6) 0.6836(5) 0.5434(5) 0.061(2) Uani 1 1 d . U . . .
H2A1_2 H -0.8075 0.6925 0.5571 0.091 Uiso 1 1 calc R U . . .
H2A2_2 H -0.8835 0.6620 0.4973 0.091 Uiso 1 1 calc R U . . .
H2A3_2 H -0.9139 0.6495 0.5705 0.091 Uiso 1 1 calc R U . . .
C3A_2 C -0.8670(5) 0.8023(4) 0.6151(4) 0.0489(17) Uani 1 1 d . U . . .
H3A1_2 H -0.7986 0.8073 0.6201 0.073 Uiso 1 1 calc R U . . .
H3A2_2 H -0.8996 0.7779 0.6510 0.073 Uiso 1 1 calc R U . . .
H3A3_2 H -0.8788 0.8513 0.6159 0.073 Uiso 1 1 calc R U . . .
C4A_2 C -0.7887(4) 0.8027(4) 0.4722(3) 0.0378(15) Uani 1 1 d . U . . .
H4A_2 H -0.7527 0.7746 0.4915 0.045 Uiso 1 1 calc R U . . .
C5A_2 C -0.7483(4) 0.8407(4) 0.4182(4) 0.0415(16) Uani 1 1 d . U . . .
C6A_2 C -0.6654(4) 0.8224(4) 0.3966(4) 0.0434(16) Uani 1 1 d . U . . .
H6A_2 H -0.6386 0.7922 0.4208 0.052 Uiso 1 1 calc R U . . .
C7A_2 C -0.6199(5) 0.8475(4) 0.3401(4) 0.0450(16) Uani 1 1 d . U . . .
C8A_2 C -0.6605(5) 0.8939(4) 0.3072(4) 0.0413(15) Uani 1 1 d . U . . .
H8A_2 H -0.6326 0.9109 0.2685 0.050 Uiso 1 1 calc R U . . .
C9A_2 C -0.7391(4) 0.9155(4) 0.3292(4) 0.0413(16) Uani 1 1 d . U . . .
H9A_2 H -0.7614 0.9496 0.3068 0.050 Uiso 1 1 calc R U . . .
C10A_2 C -0.7882(4) 0.8887(4) 0.3840(3) 0.0354(14) Uani 1 1 d . U . . .
P1A_3 P -0.88327(10) 1.04037(9) 0.52487(8) 0.0299(3) Uani 1 1 d . U . . .
Br1A_3 Br -0.53810(5) 1.50717(4) 0.63743(4) 0.0515(2) Uani 1 1 d . U . . .
O1A_3 O -0.7508(3) 1.2638(2) 0.4319(2) 0.0339(9) Uani 1 1 d . U . . .
O2A_3 O -0.8830(2) 1.0540(2) 0.4522(2) 0.0276(8) Uani 1 1 d . U . . .
O3A_3 O -0.9577(2) 1.0723(2) 0.5627(2) 0.0286(9) Uani 1 1 d . U . . .
O4A_3 O -0.8915(2) 0.9604(2) 0.5342(2) 0.0284(9) Uani 1 1 d . U . . .
N1A_3 N -0.7570(3) 1.1679(3) 0.5313(3) 0.0319(10) Uani 1 1 d . U . . .
C1A_3 C -0.7655(4) 1.0949(4) 0.5564(3) 0.0345(13) Uani 1 1 d . U . . .
C2A_3 C -0.6910(4) 1.0611(4) 0.5234(4) 0.0443(17) Uani 1 1 d . U . . .
H2A1_3 H -0.6957 1.0620 0.4760 0.066 Uiso 1 1 calc R U . . .
H2A2_3 H -0.7015 1.0099 0.5326 0.066 Uiso 1 1 calc R U . . .
H2A3_3 H -0.6278 1.0895 0.5404 0.066 Uiso 1 1 calc R U . . .
C3A_3 C -0.7597(5) 1.1012(4) 0.6323(4) 0.0513(17) Uani 1 1 d . U . . .
H3A1_3 H -0.6957 1.1287 0.6484 0.077 Uiso 1 1 calc R U . . .
H3A2_3 H -0.7738 1.0516 0.6458 0.077 Uiso 1 1 calc R U . . .
H3A3_3 H -0.8059 1.1272 0.6505 0.077 Uiso 1 1 calc R U . . .
C4A_3 C -0.7078(4) 1.2273(4) 0.5633(3) 0.0368(13) Uani 1 1 d . U . . .
H4A_3 H -0.6828 1.2236 0.6052 0.044 Uiso 1 1 calc R U . . .
C5A_3 C -0.6857(4) 1.3009(4) 0.5421(3) 0.0327(12) Uani 1 1 d . U . . .
C6A_3 C -0.6343(4) 1.3604(4) 0.5889(3) 0.0367(13) Uani 1 1 d . U . . .
H6A_3 H -0.6202 1.3512 0.6317 0.044 Uiso 1 1 calc R U . . .
C7A_3 C -0.6061(5) 1.4290(4) 0.5724(4) 0.0433(14) Uani 1 1 d . U . . .
C8A_3 C -0.6220(5) 1.4454(4) 0.5102(4) 0.0495(16) Uani 1 1 d . U . . .
H8A_3 H -0.5994 1.4942 0.4993 0.059 Uiso 1 1 calc R U . . .
C9A_3 C -0.6716(5) 1.3890(4) 0.4641(4) 0.0420(14) Uani 1 1 d . U . . .
H9A_3 H -0.6843 1.4000 0.4216 0.050 Uiso 1 1 calc R U . . .
C10A_3 C -0.7039(4) 1.3158(3) 0.4783(3) 0.0330(12) Uani 1 1 d . U . . .
P1B_1 P -0.12495(10) 0.38843(9) 0.21746(8) 0.0287(3) Uani 1 1 d . U . . .
Br1B_1 Br -0.47598(5) 0.04772(5) 0.42291(4) 0.0591(2) Uani 1 1 d . U . . .
O1B_1 O -0.3451(3) 0.1510(2) 0.1632(2) 0.0386(10) Uani 1 1 d . U . . .
O2B_1 O -0.1507(3) 0.3450(2) 0.1472(2) 0.0299(8) Uani 1 1 d . U . . .
O3B_1 O -0.0687(3) 0.3497(2) 0.2572(2) 0.0330(9) Uani 1 1 d . U . . .
O4B_1 O -0.0778(3) 0.4690(2) 0.2126(2) 0.0314(9) Uani 1 1 d . U . . .
N1B_1 N -0.2849(3) 0.2977(3) 0.2392(3) 0.0327(11) Uani 1 1 d . U . . .
C1B_1 C -0.2407(4) 0.3796(4) 0.2543(3) 0.0363(13) Uani 1 1 d . U . . .
C2B_1 C -0.3069(4) 0.4192(4) 0.2199(4) 0.0384(15) Uani 1 1 d . U . . .
H2B1_1 H -0.3160 0.3996 0.1734 0.058 Uiso 1 1 calc R U . . .
H2B2_1 H -0.2775 0.4724 0.2244 0.058 Uiso 1 1 calc R U . . .
H2B3_1 H -0.3685 0.4102 0.2406 0.058 Uiso 1 1 calc R U . . .
C3B_1 C -0.2302(5) 0.4118(4) 0.3277(4) 0.0437(16) Uani 1 1 d . U . . .
H3B1_1 H -0.2930 0.4033 0.3466 0.066 Uiso 1 1 calc R U . . .
H3B2_1 H -0.2007 0.4650 0.3318 0.066 Uiso 1 1 calc R U . . .
H3B3_1 H -0.1903 0.3876 0.3511 0.066 Uiso 1 1 calc R U . . .
C4B_1 C -0.3279(4) 0.2616(4) 0.2846(4) 0.0400(14) Uani 1 1 d . U . . .
H4B_1 H -0.3345 0.2892 0.3252 0.048 Uiso 1 1 calc R U . . .
C5B_1 C -0.3675(4) 0.1809(4) 0.2782(3) 0.0371(13) Uani 1 1 d . U . . .
C6B_1 C -0.3975(4) 0.1562(4) 0.3395(4) 0.0407(15) Uani 1 1 d . U . . .
H6B_1 H -0.3945 0.1903 0.3778 0.049 Uiso 1 1 calc R U . . .
C7B_1 C -0.4314(4) 0.0802(4) 0.3412(4) 0.0437(15) Uani 1 1 d . U . . .
C8B_1 C -0.4374(5) 0.0302(4) 0.2855(4) 0.0484(16) Uani 1 1 d . U . . .
H8B_1 H -0.4620 -0.0211 0.2875 0.058 Uiso 1 1 calc R U . . .
C9B_1 C -0.4078(5) 0.0551(4) 0.2274(4) 0.0480(16) Uani 1 1 d . U . . .
H9B_1 H -0.4114 0.0199 0.1897 0.058 Uiso 1 1 calc R U . . .
C10B_1 C -0.3717(4) 0.1315(4) 0.2210(3) 0.0362(13) Uani 1 1 d . U . . .
P1B_2 P 0.18743(11) 0.77015(9) 0.00085(9) 0.0320(3) Uani 1 1 d . U . . .
Br1B_2 Br -0.35440(4) 0.72411(4) 0.23390(4) 0.04351(19) Uani 1 1 d . U . . .
O1B_2 O -0.0143(3) 0.6127(2) 0.1434(2) 0.0288(9) Uani 1 1 d . U . . .
O2B_2 O 0.2160(3) 0.8027(2) -0.0619(2) 0.0403(10) Uani 1 1 d . U . . .
O3B_2 O 0.2626(3) 0.7989(3) 0.0555(2) 0.0417(10) Uani 1 1 d . U . . .
O4B_2 O 0.1544(3) 0.6843(2) -0.0070(2) 0.0319(9) Uani 1 1 d . U . . .
N1B_2 N 0.0286(3) 0.7407(3) 0.0700(3) 0.0298(10) Uani 1 1 d . U . . .
C1B_2 C 0.0789(4) 0.7964(3) 0.0272(3) 0.0313(12) Uani 1 1 d . U . . .
C2B_2 C 0.0111(5) 0.7895(4) -0.0334(4) 0.0409(15) Uani 1 1 d . U . . .
H2B1_2 H 0.0035 0.7410 -0.0591 0.061 Uiso 1 1 calc R U . . .
H2B2_2 H 0.0380 0.8284 -0.0605 0.061 Uiso 1 1 calc R U . . .
H2B3_2 H -0.0509 0.7947 -0.0185 0.061 Uiso 1 1 calc R U . . .
C3B_2 C 0.1019(5) 0.8753(4) 0.0623(4) 0.0421(15) Uani 1 1 d . U . . .
H3B1_2 H 0.0430 0.8876 0.0762 0.063 Uiso 1 1 calc R U . . .
H3B2_2 H 0.1338 0.9096 0.0324 0.063 Uiso 1 1 calc R U . . .
H3B3_2 H 0.1437 0.8792 0.1008 0.063 Uiso 1 1 calc R U . . .
C4B_2 C -0.0452(4) 0.7519(4) 0.0998(3) 0.0322(13) Uani 1 1 d . U . . .
H4B_2 H -0.0633 0.7954 0.0924 0.039 Uiso 1 1 calc R U . . .
C5B_2 C -0.1037(4) 0.7055(3) 0.1432(3) 0.0305(13) Uani 1 1 d . U . . .
C6B_2 C -0.1837(4) 0.7289(3) 0.1652(3) 0.0303(13) Uani 1 1 d . U . . .
H6B_2 H -0.1961 0.7715 0.1503 0.036 Uiso 1 1 calc R U . . .
C7B_2 C -0.2440(4) 0.6919(4) 0.2073(3) 0.0363(14) Uani 1 1 d . U . . .
C8B_2 C -0.2254(4) 0.6310(4) 0.2319(3) 0.0361(14) Uani 1 1 d . U . . .
H8B_2 H -0.2658 0.6066 0.2628 0.043 Uiso 1 1 calc R U . . .
C9B_2 C -0.1466(4) 0.6063(3) 0.2105(3) 0.0302(13) Uani 1 1 d . U . . .
H9B_2 H -0.1335 0.5653 0.2278 0.036 Uiso 1 1 calc R U . . .
C10B_2 C -0.0867(4) 0.6403(3) 0.1644(3) 0.0290(12) Uani 1 1 d . U . . .
P1B_3 P -0.11800(10) 0.50542(8) 0.00369(8) 0.0260(3) Uani 1 1 d . U . . .
Br1B_3 Br -0.74113(5) 0.25197(5) 0.02191(6) 0.0717(3) Uani 1 1 d . U . . .
O1B_3 O -0.3249(3) 0.2985(2) 0.0908(2) 0.0334(9) Uani 1 1 d . U . . .
O2B_3 O -0.1082(2) 0.4716(2) 0.0679(2) 0.0260(8) Uani 1 1 d . U . . .
O3B_3 O -0.0656(2) 0.5865(2) 0.0076(2) 0.0272(8) Uani 1 1 d . U . . .
O4B_3 O -0.0911(3) 0.4590(2) -0.0571(2) 0.0291(9) Uani 1 1 d . U . . .
N1B_3 N -0.2945(3) 0.4250(3) 0.0198(2) 0.0271(10) Uani 1 1 d . U . . .
C1B_3 C -0.2474(4) 0.4980(3) -0.0051(3) 0.0271(12) Uani 1 1 d . U . . .
C2B_3 C -0.2752(5) 0.5018(4) -0.0747(3) 0.0414(15) Uani 1 1 d . U . . .
H2B1_3 H -0.2743 0.4555 -0.1016 0.062 Uiso 1 1 calc R U . . .
H2B2_3 H -0.2303 0.5430 -0.0913 0.062 Uiso 1 1 calc R U . . .
H2B3_3 H -0.3393 0.5094 -0.0765 0.062 Uiso 1 1 calc R U . . .
C3B_3 C -0.2709(4) 0.5599(3) 0.0423(3) 0.0355(14) Uani 1 1 d . U . . .
H3B1_3 H -0.2383 0.6079 0.0293 0.053 Uiso 1 1 calc R U . . .
H3B2_3 H -0.2496 0.5567 0.0870 0.053 Uiso 1 1 calc R U . . .
H3B3_3 H -0.3396 0.5545 0.0409 0.053 Uiso 1 1 calc R U . . .
C4B_3 C -0.3838(4) 0.4000(4) 0.0097(3) 0.0330(13) Uani 1 1 d . U . . .
H4B_3 H -0.4134 0.4267 -0.0165 0.040 Uiso 1 1 calc R U . . .
C5B_3 C -0.4465(4) 0.3356(3) 0.0331(3) 0.0347(13) Uani 1 1 d . U . . .
C6B_3 C -0.5435(4) 0.3237(4) 0.0179(4) 0.0431(16) Uani 1 1 d . U . . .
H6B_3 H -0.5649 0.3559 -0.0074 0.052 Uiso 1 1 calc R U . . .
C7B_3 C -0.6076(5) 0.2653(4) 0.0395(4) 0.0529(19) Uani 1 1 d . U . . .
C8B_3 C -0.5785(4) 0.2166(4) 0.0745(4) 0.0431(16) Uani 1 1 d . U . . .
H8B_3 H -0.6236 0.1748 0.0866 0.052 Uiso 1 1 calc R U . . .
C9B_3 C -0.4846(4) 0.2283(4) 0.0918(4) 0.0398(15) Uani 1 1 d . U . . .
H9B_3 H -0.4656 0.1956 0.1177 0.048 Uiso 1 1 calc R U . . .
C10B_3 C -0.4145(4) 0.2883(3) 0.0719(3) 0.0301(12) Uani 1 1 d . U . . .
O41B O -0.1455(3) 0.2119(3) 0.1998(3) 0.0480(12) Uani 1 1 d . U . . .
C41B C -0.1372(6) 0.1427(5) 0.2102(5) 0.063(2) Uani 1 1 d . U . . .
H41A H -0.0778 0.1476 0.2350 0.095 Uiso 1 1 calc R U . . .
H41B H -0.1909 0.1188 0.2350 0.095 Uiso 1 1 calc R U . . .
H41C H -0.1369 0.1127 0.1679 0.095 Uiso 1 1 calc R U . . .
O42B O 0.1250(3) 0.5481(3) 0.1951(2) 0.0398(10) Uani 1 1 d . U . . .
C42B C 0.0963(13) 0.5597(15) 0.2722(9) 0.192(10) Uani 1 1 d . U . . .
H42A H 0.0437 0.5838 0.2752 0.288 Uiso 1 1 d R U . . .
H42B H 0.1514 0.5911 0.2983 0.288 Uiso 1 1 d R U . . .
H42C H 0.0767 0.5118 0.2890 0.288 Uiso 1 1 d R U . . .
O43B O 0.1795(3) 0.6796(3) 0.1372(2) 0.0433(11) Uani 1 1 d . U . . .
C43B C 0.1773(5) 0.7370(4) 0.1905(4) 0.0453(16) Uani 1 1 d . U . . .
H43A H 0.2351 0.7469 0.2184 0.068 Uiso 1 1 calc R U . . .
H43B H 0.1739 0.7821 0.1725 0.068 Uiso 1 1 calc R U . . .
H43C H 0.1216 0.7206 0.2165 0.068 Uiso 1 1 calc R U . . .
O44B O 0.0338(3) 0.4016(2) 0.1166(2) 0.0308(9) Uani 1 1 d . U . . .
O41A O -1.0250(4) 0.7739(3) 0.3930(3) 0.0515(12) Uani 1 1 d . U . . .
C41A C -0.9806(9) 0.7356(7) 0.3503(7) 0.053(3) Uani 0.636(18) 1 d . U P A 1
H41D H -1.0278 0.6983 0.3220 0.080 Uiso 0.636(18) 1 calc R U P A 1
H41E H -0.9400 0.7694 0.3234 0.080 Uiso 0.636(18) 1 calc R U P A 1
H41F H -0.9415 0.7113 0.3743 0.080 Uiso 0.636(18) 1 calc R U P A 1
C41Q C -1.0953(17) 0.7568(14) 0.3517(12) 0.060(6) Uani 0.364(18) 1 d . U P A -1
H41G H -1.0987 0.7082 0.3272 0.090 Uiso 0.364(18) 1 calc R U P A -1
H41H H -1.1541 0.7551 0.3750 0.090 Uiso 0.364(18) 1 calc R U P A -1
H41I H -1.0871 0.7938 0.3211 0.090 Uiso 0.364(18) 1 calc R U P A -1
O42A O -0.9120(3) 1.2465(3) 0.2535(2) 0.0409(10) Uani 1 1 d . U . . .
C42A C -0.8853(5) 1.2770(4) 0.1927(4) 0.0478(17) Uani 1 1 d . U . . .
H42D H -0.9391 1.2607 0.1609 0.072 Uiso 1 1 calc R U . . .
H42E H -0.8675 1.3310 0.2012 0.072 Uiso 1 1 calc R U . . .
H42F H -0.8313 1.2597 0.1751 0.072 Uiso 1 1 calc R U . . .
O43A O -1.0297(3) 1.0453(2) 0.3513(2) 0.0348(10) Uani 1 1 d . U . . .
O44A O -1.0097(4) 0.8987(3) 0.2989(3) 0.0567(13) Uani 1 1 d . U . . .
C44A C -0.9652(9) 0.8691(7) 0.2502(7) 0.102(4) Uani 1 1 d . U . . .
H44A H -1.0120 0.8321 0.2213 0.154 Uiso 1 1 calc R U . . .
H44B H -0.9314 0.9080 0.2250 0.154 Uiso 1 1 calc R U . . .
H44C H -0.9198 0.8456 0.2685 0.154 Uiso 1 1 calc R U . . .
O99 O -0.3771(5) 0.0725(4) -0.0410(4) 0.0792(18) Uani 1 1 d . U . . .
C99 C -0.3665(10) 0.0157(7) -0.0923(6) 0.100(4) Uani 1 1 d . U . . .
H99A H -0.3944 0.0232 -0.1336 0.150 Uiso 1 1 calc R U . . .
H99B H -0.2989 0.0184 -0.0975 0.150 Uiso 1 1 calc R U . . .
H99C H -0.3989 -0.0330 -0.0805 0.150 Uiso 1 1 calc R U . . .
O98 O -0.4276(8) -0.0475(5) 0.0637(5) 0.122(3) Uani 1 1 d . U . . .
C98 C -0.4311(12) -0.1101(7) 0.0937(8) 0.124(5) Uani 1 1 d . U . . .
H98A H -0.4878 -0.1488 0.0774 0.186 Uiso 1 1 calc R U . . .
H98B H -0.3743 -0.1276 0.0836 0.186 Uiso 1 1 calc R U . . .
H98C H -0.4339 -0.0982 0.1412 0.186 Uiso 1 1 calc R U . . .
O97 O -0.1938(10) 0.0136(6) 0.0663(6) 0.154(4) Uani 1 1 d . U . . .
C97 C -0.194(3) -0.0570(16) 0.042(3) 0.37(3) Uani 1 1 d . U . . .
H97A H -0.1307 -0.0648 0.0492 0.560 Uiso 1 1 calc R U . . .
H97B H -0.2409 -0.0918 0.0641 0.560 Uiso 1 1 calc R U . . .
H97C H -0.2098 -0.0650 -0.0052 0.560 Uiso 1 1 calc R U . . .
O96 O -0.9643(10) 1.4726(6) 0.4040(7) 0.164(5) Uani 1 1 d . U . . .

loop_
_atom_site_aniso_label
_atom_site_aniso_U_11
_atom_site_aniso_U_22
_atom_site_aniso_U_33
_atom_site_aniso_U_23
_atom_site_aniso_U_13
_atom_site_aniso_U_12
Ni1A 0.0270(4) 0.0370(5) 0.0371(5) 0.0158(4) 0.0038(3) 0.0121(3)
Ni2A 0.0207(3) 0.0354(4) 0.0364(5) 0.0132(3) 0.0021(3) 0.0108(3)
Ni3A 0.0255(4) 0.0363(4) 0.0423(5) 0.0163(4) 0.0081(3) 0.0163(3)
Ni4A 0.0251(4) 0.0347(4) 0.0386(5) 0.0126(4) 0.0032(3) 0.0115(3)
Ni1B 0.0268(4) 0.0354(4) 0.0370(5) 0.0170(4) 0.0026(3) 0.0098(3)
Ni2B 0.0227(3) 0.0318(4) 0.0312(4) 0.0129(3) 0.0026(3) 0.0109(3)
Ni3B 0.0260(4) 0.0284(4) 0.0313(4) 0.0097(3) 0.0013(3) 0.0096(3)
Ni4B 0.0249(4) 0.0306(4) 0.0297(4) 0.0112(3) 0.0008(3) 0.0112(3)
Na1A 0.0352(14) 0.073(2) 0.068(2) 0.0439(17) 0.0001(13) 0.0190(13)
Na1B 0.105(3) 0.054(2) 0.065(2) 0.0052(17) 0.027(2) -0.0059(18)
P1A_1 0.0286(7) 0.0363(9) 0.0348(9) 0.0110(7) 0.0046(6) 0.0133(6)
Br1A_1 0.0296(3) 0.0461(4) 0.0494(4) 0.0221(3) 0.0048(3) 0.0079(3)
O1A_1 0.029(2) 0.037(2) 0.046(3) 0.0136(19) 0.0060(18) 0.0137(16)
O2A_1 0.0237(18) 0.036(2) 0.034(2) 0.0126(17) 0.0000(15) 0.0129(15)
O3A_1 0.041(2) 0.047(3) 0.037(3) 0.014(2) 0.0023(19) 0.012(2)
O4A_1 0.027(2) 0.039(2) 0.040(3) 0.0131(19) 0.0069(17) 0.0097(16)
N1A_1 0.028(2) 0.038(3) 0.034(3) 0.011(2) 0.0023(19) 0.0111(19)
C1A_1 0.034(3) 0.037(3) 0.050(4) 0.020(3) 0.007(2) 0.013(2)
C2A_1 0.046(4) 0.039(4) 0.057(4) 0.019(3) 0.022(3) 0.018(3)
C3A_1 0.030(3) 0.046(4) 0.067(4) 0.024(3) -0.001(3) 0.013(3)
C4A_1 0.032(3) 0.041(3) 0.041(4) 0.015(3) 0.002(3) 0.009(2)
C5A_1 0.030(3) 0.040(3) 0.042(4) 0.013(3) 0.002(2) 0.012(2)
C6A_1 0.030(3) 0.041(3) 0.038(4) 0.013(3) -0.003(2) 0.006(2)
C7A_1 0.026(3) 0.039(3) 0.040(4) 0.014(3) 0.002(2) 0.004(2)
C8A_1 0.031(3) 0.042(3) 0.045(4) 0.016(3) -0.002(3) 0.016(2)
C9A_1 0.037(3) 0.043(3) 0.047(4) 0.018(3) -0.007(3) 0.008(2)
C10A_1 0.028(3) 0.036(3) 0.037(3) 0.010(2) 0.001(2) 0.011(2)
P1A_2 0.0336(8) 0.0369(9) 0.0434(10) 0.0163(7) 0.0117(7) 0.0165(7)
Br1A_2 0.0406(4) 0.0768(6) 0.0739(6) 0.0207(4) 0.0195(4) 0.0332(4)
O1A_2 0.030(2) 0.038(2) 0.046(3) 0.0169(19) 0.0145(18) 0.0195(17)
O2A_2 0.034(2) 0.037(2) 0.045(3) 0.017(2) 0.0117(19) 0.0125(18)
O3A_2 0.064(3) 0.041(3) 0.049(3) 0.004(2) 0.014(2) 0.011(2)
O4A_2 0.0228(18) 0.039(2) 0.038(2) 0.0155(18) 0.0091(16) 0.0210(16)
N1A_2 0.030(2) 0.034(3) 0.050(3) 0.016(2) 0.010(2) 0.019(2)
C1A_2 0.031(3) 0.050(3) 0.057(4) 0.027(3) 0.010(2) 0.025(2)
C2A_2 0.061(5) 0.057(4) 0.085(6) 0.037(4) 0.033(4) 0.041(4)
C3A_2 0.035(3) 0.068(4) 0.055(4) 0.032(3) 0.005(3) 0.022(3)
C4A_2 0.029(3) 0.046(4) 0.051(4) 0.020(3) 0.013(3) 0.027(3)
C5A_2 0.030(3) 0.053(4) 0.050(4) 0.018(3) 0.010(3) 0.021(3)
C6A_2 0.032(3) 0.054(4) 0.054(4) 0.013(3) 0.005(3) 0.025(3)
C7A_2 0.037(3) 0.046(4) 0.053(4) 0.009(3) 0.007(3) 0.011(3)
C8A_2 0.034(3) 0.049(4) 0.043(4) 0.009(3) 0.012(3) 0.012(3)
C9A_2 0.026(3) 0.051(4) 0.054(4) 0.013(3) 0.012(3) 0.019(3)
C10A_2 0.029(3) 0.037(3) 0.043(3) 0.008(3) 0.007(2) 0.015(2)
P1A_3 0.0205(7) 0.0366(9) 0.0376(9) 0.0143(7) 0.0018(6) 0.0122(6)
Br1A_3 0.0493(4) 0.0476(4) 0.0529(5) 0.0007(3) -0.0083(3) 0.0067(3)
O1A_3 0.032(2) 0.039(2) 0.033(2) 0.0140(17) 0.0053(16) 0.0070(16)
O2A_3 0.0200(17) 0.035(2) 0.034(2) 0.0095(16) 0.0028(15) 0.0148(15)
O3A_3 0.0198(18) 0.033(2) 0.040(2) 0.0128(18) 0.0078(16) 0.0146(16)
O4A_3 0.0191(17) 0.037(2) 0.038(2) 0.0152(17) 0.0060(16) 0.0179(15)
N1A_3 0.018(2) 0.044(3) 0.039(3) 0.014(2) 0.0050(18) 0.0119(18)
C1A_3 0.023(3) 0.040(3) 0.043(3) 0.019(2) -0.004(2) 0.006(2)
C2A_3 0.030(3) 0.048(4) 0.063(5) 0.019(3) 0.003(3) 0.018(3)
C3A_3 0.048(4) 0.054(4) 0.047(4) 0.027(3) -0.013(3) -0.005(3)
C4A_3 0.028(3) 0.044(3) 0.042(4) 0.015(2) 0.000(2) 0.011(2)
C5A_3 0.021(2) 0.044(3) 0.038(3) 0.012(2) 0.006(2) 0.014(2)
C6A_3 0.025(3) 0.049(3) 0.038(3) 0.007(2) 0.001(2) 0.014(2)
C7A_3 0.035(3) 0.050(3) 0.043(4) 0.010(3) -0.008(3) 0.007(3)
C8A_3 0.053(4) 0.041(4) 0.051(4) 0.011(3) -0.011(3) 0.004(3)
C9A_3 0.040(3) 0.041(3) 0.042(4) 0.015(3) -0.001(3) 0.001(2)
C10A_3 0.026(3) 0.035(3) 0.039(3) 0.009(2) 0.005(2) 0.009(2)
P1B_1 0.0258(7) 0.0366(9) 0.0297(8) 0.0141(7) 0.0020(6) 0.0142(6)
Br1B_1 0.0484(4) 0.0814(6) 0.0659(5) 0.0521(5) 0.0205(4) 0.0299(4)
O1B_1 0.037(2) 0.038(2) 0.041(2) 0.0173(19) 0.0030(18) 0.0032(17)
O2B_1 0.0243(18) 0.036(2) 0.034(2) 0.0164(17) 0.0017(15) 0.0095(15)
O3B_1 0.030(2) 0.040(2) 0.034(2) 0.0131(19) -0.0017(17) 0.0153(17)
O4B_1 0.0306(19) 0.035(2) 0.032(2) 0.0107(17) 0.0038(16) 0.0113(16)
N1B_1 0.024(2) 0.042(3) 0.040(3) 0.019(2) 0.0052(19) 0.0154(18)
C1B_1 0.033(3) 0.042(3) 0.038(3) 0.016(2) 0.003(2) 0.012(2)
C2B_1 0.033(3) 0.043(4) 0.047(4) 0.014(3) 0.008(3) 0.020(3)
C3B_1 0.033(3) 0.058(4) 0.045(4) 0.013(3) 0.004(3) 0.018(3)
C4B_1 0.029(3) 0.052(3) 0.042(4) 0.021(3) 0.001(2) 0.010(2)
C5B_1 0.026(3) 0.046(3) 0.049(3) 0.022(2) 0.002(2) 0.019(2)
C6B_1 0.017(3) 0.060(3) 0.056(4) 0.032(3) 0.005(2) 0.019(2)
C7B_1 0.026(3) 0.056(4) 0.059(4) 0.038(3) 0.007(3) 0.016(3)
C8B_1 0.038(3) 0.045(4) 0.074(4) 0.035(3) 0.014(3) 0.021(3)
C9B_1 0.042(3) 0.045(3) 0.063(4) 0.027(3) 0.004(3) 0.014(3)
C10B_1 0.032(3) 0.040(3) 0.042(3) 0.019(2) 0.005(2) 0.012(2)
P1B_2 0.0284(7) 0.0327(9) 0.0376(9) 0.0133(7) 0.0020(6) 0.0086(6)
Br1B_2 0.0368(3) 0.0506(4) 0.0513(4) 0.0131(3) 0.0103(3) 0.0231(3)
O1B_2 0.0295(19) 0.029(2) 0.032(2) 0.0090(17) 0.0029(16) 0.0132(16)
O2B_2 0.041(2) 0.034(2) 0.048(3) 0.017(2) 0.004(2) 0.0079(18)
O3B_2 0.031(2) 0.043(3) 0.051(3) 0.010(2) -0.0036(19) 0.0078(18)
O4B_2 0.0266(19) 0.036(2) 0.039(2) 0.0157(18) 0.0100(17) 0.0141(16)
N1B_2 0.025(2) 0.030(2) 0.035(3) 0.007(2) -0.0011(19) 0.0042(18)
C1B_2 0.028(3) 0.028(3) 0.042(3) 0.013(2) 0.002(2) 0.010(2)
C2B_2 0.037(3) 0.044(4) 0.045(4) 0.016(3) -0.003(3) 0.013(3)
C3B_2 0.042(3) 0.032(3) 0.053(4) 0.013(3) 0.013(3) 0.006(2)
C4B_2 0.027(3) 0.037(3) 0.034(3) 0.006(3) 0.000(2) 0.012(2)
C5B_2 0.030(3) 0.036(3) 0.030(3) 0.009(2) 0.004(2) 0.013(2)
C6B_2 0.027(3) 0.035(3) 0.037(3) 0.003(2) 0.006(2) 0.022(2)
C7B_2 0.036(3) 0.039(3) 0.039(4) 0.005(3) 0.006(3) 0.017(2)
C8B_2 0.036(3) 0.039(3) 0.038(4) 0.011(3) 0.010(3) 0.016(3)
C9B_2 0.029(3) 0.038(3) 0.031(3) 0.008(2) 0.008(2) 0.021(2)
C10B_2 0.029(3) 0.032(3) 0.028(3) 0.004(2) -0.001(2) 0.013(2)
P1B_3 0.0224(7) 0.0297(8) 0.0294(8) 0.0104(6) 0.0008(6) 0.0097(6)
Br1B_3 0.0284(4) 0.0730(6) 0.1179(8) 0.0520(6) -0.0117(4) 0.0023(3)
O1B_3 0.0248(18) 0.034(2) 0.044(3) 0.0146(19) -0.0023(16) 0.0087(15)
O2B_3 0.0240(17) 0.027(2) 0.029(2) 0.0103(16) 0.0005(15) 0.0081(14)
O3B_3 0.0179(16) 0.032(2) 0.035(2) 0.0105(16) 0.0041(15) 0.0098(14)
O4B_3 0.0245(19) 0.030(2) 0.035(2) 0.0116(17) -0.0038(16) 0.0070(16)
N1B_3 0.023(2) 0.029(2) 0.035(3) 0.013(2) 0.0002(18) 0.0114(17)
C1B_3 0.021(2) 0.030(3) 0.034(3) 0.014(2) 0.002(2) 0.0097(19)
C2B_3 0.037(3) 0.048(4) 0.040(4) 0.019(3) -0.007(3) 0.006(3)
C3B_3 0.031(3) 0.032(3) 0.048(4) 0.010(3) 0.003(3) 0.013(2)
C4B_3 0.026(2) 0.042(3) 0.034(3) 0.016(3) 0.001(2) 0.009(2)
C5B_3 0.029(3) 0.034(3) 0.043(4) 0.016(3) 0.000(2) 0.008(2)
C6B_3 0.027(3) 0.044(4) 0.060(5) 0.021(3) -0.006(3) 0.007(2)
C7B_3 0.035(3) 0.052(4) 0.070(5) 0.029(4) -0.016(3) -0.002(3)
C8B_3 0.032(3) 0.040(4) 0.059(4) 0.018(3) -0.003(3) 0.008(2)
C9B_3 0.029(3) 0.037(3) 0.054(4) 0.022(3) -0.003(2) 0.004(2)
C10B_3 0.024(2) 0.037(3) 0.031(3) 0.008(2) -0.001(2) 0.010(2)
O41B 0.044(3) 0.033(2) 0.072(4) 0.017(2) -0.014(2) 0.0153(19)
C41B 0.049(4) 0.051(4) 0.098(7) 0.023(4) -0.009(4) 0.021(3)
O42B 0.034(2) 0.042(3) 0.043(3) 0.005(2) -0.0079(19) 0.0097(18)
C42B 0.122(12) 0.35(3) 0.098(8) -0.040(9) -0.026(7) 0.078(15)
O43B 0.039(2) 0.046(3) 0.045(3) 0.000(2) -0.006(2) 0.0148(19)
C43B 0.056(4) 0.034(4) 0.043(4) 0.001(3) -0.009(3) 0.008(3)
O44B 0.0238(19) 0.038(2) 0.038(2) 0.0154(19) 0.0003(17) 0.0153(16)
O41A 0.063(3) 0.042(3) 0.048(3) 0.006(2) 0.012(2) 0.008(2)
C41A 0.064(7) 0.043(6) 0.049(6) 0.005(5) -0.003(5) 0.007(5)
C41Q 0.062(9) 0.057(14) 0.051(10) 0.005(8) 0.005(8) -0.004(8)
O42A 0.033(2) 0.056(3) 0.041(3) 0.024(2) 0.0010(18) 0.0149(19)
C42A 0.051(4) 0.054(4) 0.039(4) 0.017(3) -0.006(3) 0.009(3)
O43A 0.0248(19) 0.046(3) 0.038(3) 0.016(2) -0.0012(17) 0.0137(18)
O44A 0.047(3) 0.055(3) 0.065(3) -0.001(3) -0.011(2) 0.010(2)
C44A 0.094(7) 0.092(8) 0.088(7) -0.024(6) 0.025(6) -0.022(6)
O99 0.079(4) 0.062(4) 0.084(4) -0.003(3) 0.010(3) 0.000(3)
C99 0.112(9) 0.104(8) 0.087(7) -0.006(6) -0.001(6) 0.041(7)
O98 0.148(8) 0.088(5) 0.113(7) 0.012(5) 0.010(6) 0.001(5)
C98 0.157(13) 0.072(7) 0.125(11) 0.004(7) 0.006(10) -0.001(7)
O97 0.234(10) 0.115(7) 0.136(9) 0.026(7) 0.032(8) 0.081(7)
C97 0.35(4) 0.147(14) 0.62(7) -0.12(3) -0.05(4) 0.12(2)
O96 0.175(11) 0.115(8) 0.199(12) 0.010(7) 0.048(9) 0.036(7)

loop_
_atom_type_symbol
_atom_type_description
_atom_type_scat_dispersion_real
_atom_type_scat_dispersion_imag
_atom_type_scat_source
C C 0.0033 0.0016 'International Tables Vol C Tables 4.2.6.8 and 6.1.1.4'
H H 0.0000 0.0000 'International Tables Vol C Tables 4.2.6.8 and 6.1.1.4'
N N 0.0061 0.0033 'International Tables Vol C Tables 4.2.6.8 and 6.1.1.4'
O O 0.0106 0.0060 'International Tables Vol C Tables 4.2.6.8 and 6.1.1.4'
Na Na 0.0362 0.0249 'International Tables Vol C Tables 4.2.6.8 and 6.1.1.4'
P P 0.1023 0.0942 'International Tables Vol C Tables 4.2.6.8 and 6.1.1.4'
Ni Ni 0.3393 1.1124 'International Tables Vol C Tables 4.2.6.8 and 6.1.1.4'
Br Br -0.2901 2.4595 'International Tables Vol C Tables 4.2.6.8 and 6.1.1.4'

loop_
_geom_angle_atom_site_label_1
_geom_angle_atom_site_label_2
_geom_angle_atom_site_label_3
_geom_angle
_geom_angle_site_symmetry_1
_geom_angle_site_symmetry_3
_geom_angle_publ_flag
O1A_1 Ni1A N1A_1 93.89(18) . . ?
O1A_1 Ni1A O2A_1 173.50(19) . . ?
N1A_1 Ni1A O2A_1 84.86(18) . . ?
O1A_1 Ni1A O2A_2 90.11(16) . 2_376 ?
N1A_1 Ni1A O2A_2 175.3(2) . 2_376 ?
O2A_1 Ni1A O2A_2 90.88(16) . 2_376 ?
O1A_1 Ni1A O1A_3 107.11(19) . . ?
N1A_1 Ni1A O1A_3 95.20(18) . . ?
O2A_1 Ni1A O1A_3 79.36(17) . . ?
O2A_2 Ni1A O1A_3 86.00(17) 2_376 . ?
O1A_1 Ni1A O42A 86.16(18) . . ?
N1A_1 Ni1A O42A 91.35(18) . . ?
O2A_1 Ni1A O42A 87.49(17) . . ?
O2A_2 Ni1A O42A 86.41(18) 2_376 . ?
O1A_3 Ni1A O42A 164.70(18) . . ?
O1A_1 Ni1A Na1A 51.98(12) . . ?
N1A_1 Ni1A Na1A 134.00(15) . . ?
O2A_1 Ni1A Na1A 125.29(11) . . ?
O2A_2 Ni1A Na1A 47.79(13) 2_376 . ?
O1A_3 Ni1A Na1A 121.68(13) . . ?
O42A Ni1A Na1A 60.58(13) . . ?
O1A_3 Ni2A N1A_3 92.0(2) . . ?
O1A_3 Ni2A O4A_2 98.29(16) . 2_376 ?
N1A_3 Ni2A O4A_2 106.79(17) . 2_376 ?
O1A_3 Ni2A O2A_1 83.43(18) . . ?
N1A_3 Ni2A O2A_1 165.13(15) . . ?
O4A_2 Ni2A O2A_1 87.90(16) 2_376 . ?
O1A_3 Ni2A O2A_3 169.05(14) . . ?
N1A_3 Ni2A O2A_3 87.03(19) . . ?
O4A_2 Ni2A O2A_3 92.44(15) 2_376 . ?
O2A_1 Ni2A O2A_3 94.82(17) . . ?
O1A_2 Ni3A N1A_2 93.34(18) . . ?
O1A_2 Ni3A O3A_3 85.48(15) . 2_376 ?
N1A_2 Ni3A O3A_3 178.3(2) . 2_376 ?
O1A_2 Ni3A O4A_2 173.54(18) . . ?
N1A_2 Ni3A O4A_2 85.14(17) . . ?
O3A_3 Ni3A O4A_2 95.91(14) 2_376 . ?
O1A_2 Ni3A O4A_3 88.54(18) . . ?
N1A_2 Ni3A O4A_3 95.40(19) . . ?
O3A_3 Ni3A O4A_3 85.74(15) 2_376 . ?
O4A_2 Ni3A O4A_3 97.85(16) . . ?
O1A_2 Ni3A O41A 87.8(2) . . ?
N1A_2 Ni3A O41A 89.9(2) . . ?
O3A_3 Ni3A O41A 88.86(18) 2_376 . ?
O4A_2 Ni3A O41A 85.92(19) . . ?
O4A_3 Ni3A O41A 173.70(18) . . ?
O2A_3 Ni4A O4A_1 94.04(17) . . ?
O2A_3 Ni4A O44A 172.9(2) . . ?
O4A_1 Ni4A O44A 93.1(2) . . ?
O2A_3 Ni4A O1A_2 90.57(17) . . ?
O4A_1 Ni4A O1A_2 98.82(15) . . ?
O44A Ni4A O1A_2 88.8(2) . . ?
O2A_3 Ni4A O43A 90.13(15) . . ?
O4A_1 Ni4A O43A 89.92(16) . . ?
O44A Ni4A O43A 89.42(19) . . ?
O1A_2 Ni4A O43A 171.16(17) . . ?
O2A_3 Ni4A O3A_3 86.10(16) . 2_376 ?
O4A_1 Ni4A O3A_3 178.93(14) . 2_376 ?
O44A Ni4A O3A_3 86.8(2) . 2_376 ?
O1A_2 Ni4A O3A_3 82.24(14) . 2_376 ?
O43A Ni4A O3A_3 89.03(15) . 2_376 ?
O1B_1 Ni1B O2B_2 90.08(19) . 2_565 ?
O1B_1 Ni1B O2B_1 175.25(19) . . ?
O2B_2 Ni1B O2B_1 93.67(17) 2_565 . ?
O1B_1 Ni1B N1B_1 92.1(2) . . ?
O2B_2 Ni1B N1B_1 177.59(19) 2_565 . ?
O2B_1 Ni1B N1B_1 84.22(19) . . ?
O1B_1 Ni1B O41B 90.38(18) . . ?
O2B_2 Ni1B O41B 90.63(19) 2_565 . ?
O2B_1 Ni1B O41B 86.67(17) . . ?
N1B_1 Ni1B O41B 90.41(19) . . ?
O1B_1 Ni1B O1B_3 104.53(17) . . ?
O2B_2 Ni1B O1B_3 83.10(17) 2_565 . ?
O2B_1 Ni1B O1B_3 78.85(15) . . ?
N1B_1 Ni1B O1B_3 95.33(17) . . ?
O41B Ni1B O1B_3 163.77(19) . . ?
O1B_1 Ni1B Na1B 44.05(15) . . ?
O2B_2 Ni1B Na1B 46.07(14) 2_565 . ?
O2B_1 Ni1B Na1B 139.50(13) . . ?
N1B_1 Ni1B Na1B 136.12(16) . . ?
O41B Ni1B Na1B 89.21(16) . . ?
O1B_3 Ni1B Na1B 97.03(15) . . ?
O4B_2 Ni2B O1B_3 97.45(17) 2_565 . ?
O4B_2 Ni2B N1B_3 107.32(18) 2_565 . ?
O1B_3 Ni2B N1B_3 92.33(18) . . ?
O4B_2 Ni2B O2B_3 94.18(16) 2_565 . ?
O1B_3 Ni2B O2B_3 168.14(17) . . ?
N1B_3 Ni2B O2B_3 86.37(17) . . ?
O4B_2 Ni2B O2B_1 90.29(16) 2_565 . ?
O1B_3 Ni2B O2B_1 83.23(16) . . ?
N1B_3 Ni2B O2B_1 162.28(17) . . ?
O2B_3 Ni2B O2B_1 94.46(16) . . ?
N1B_2 Ni3B O1B_2 93.12(18) . . ?
N1B_2 Ni3B O4B_3 178.36(19) . 2_565 ?
O1B_2 Ni3B O4B_3 86.72(15) . 2_565 ?
N1B_2 Ni3B O4B_2 84.32(17) . . ?
O1B_2 Ni3B O4B_2 171.21(18) . . ?
O4B_3 Ni3B O4B_2 96.07(15) 2_565 . ?
N1B_2 Ni3B O3B_3 92.69(17) . . ?
O1B_2 Ni3B O3B_3 85.84(16) . . ?
O4B_3 Ni3B O3B_3 85.68(14) 2_565 . ?
O4B_2 Ni3B O3B_3 102.65(17) . . ?
N1B_2 Ni3B O43B 95.20(19) . . ?
O1B_2 Ni3B O43B 82.99(18) . . ?
O4B_3 Ni3B O43B 86.40(16) 2_565 . ?
O4B_2 Ni3B O43B 88.86(18) . . ?
O3B_3 Ni3B O43B 166.65(18) . . ?
O4B_1 Ni4B O2B_3 94.42(16) . . ?
O4B_1 Ni4B O42B 93.16(18) . . ?
O2B_3 Ni4B O42B 171.95(18) . . ?
O4B_1 Ni4B O1B_2 98.55(15) . . ?
O2B_3 Ni4B O1B_2 89.29(15) . . ?
O42B Ni4B O1B_2 86.90(16) . . ?
O4B_1 Ni4B O44B 90.11(15) . . ?
O2B_3 Ni4B O44B 90.48(15) . . ?
O42B Ni4B O44B 92.21(16) . . ?
O1B_2 Ni4B O44B 171.33(16) . . ?
O4B_1 Ni4B O4B_3 178.05(14) . 2_565 ?
O2B_3 Ni4B O4B_3 87.14(15) . 2_565 ?
O42B Ni4B O4B_3 85.34(17) . 2_565 ?
O1B_2 Ni4B O4B_3 82.63(15) . 2_565 ?
O44B Ni4B O4B_3 88.70(15) . 2_565 ?
O3B_1 Na1A O2A_2 120.5(2) 1_465 2_376 ?
O3B_1 Na1A O1A_1 140.3(2) 1_465 . ?
O2A_2 Na1A O1A_1 75.94(16) 2_376 . ?
O3B_1 Na1A O96 101.9(4) 1_465 . ?
O2A_2 Na1A O96 98.9(4) 2_376 . ?
O1A_1 Na1A O96 111.3(4) . . ?
O3B_1 Na1A O42A 83.85(17) 1_465 . ?
O2A_2 Na1A O42A 70.85(16) 2_376 . ?
O1A_1 Na1A O42A 67.05(16) . . ?
O96 Na1A O42A 169.8(4) . . ?
O3B_1 Na1A Ni1A 126.65(17) 1_465 . ?
O2A_2 Na1A Ni1A 42.90(10) 2_376 . ?
O1A_1 Na1A Ni1A 40.45(11) . . ?
O96 Na1A Ni1A 127.8(4) . . ?
O42A Na1A Ni1A 44.23(10) . . ?
O1B_1 Na1B O99 129.4(3) . . ?
O1B_1 Na1B O2B_2 74.66(19) . 2_565 ?
O99 Na1B O2B_2 90.4(2) . 2_565 ?
O1B_1 Na1B O97 120.6(4) . . ?
O99 Na1B O97 108.6(4) . . ?
O2B_2 Na1B O97 95.1(4) 2_565 . ?
O1B_1 Na1B O98 109.8(3) . . ?
O99 Na1B O98 84.8(3) . . ?
O2B_2 Na1B O98 174.9(3) 2_565 . ?
O97 Na1B O98 84.8(4) . . ?
O1B_1 Na1B Ni1B 36.23(12) . . ?
O99 Na1B Ni1B 115.3(2) . . ?
O2B_2 Na1B Ni1B 38.46(13) 2_565 . ?
O97 Na1B Ni1B 111.4(4) . . ?
O98 Na1B Ni1B 146.1(3) . . ?
O4A_1 P1A_1 O3A_1 116.2(3) . . ?
O4A_1 P1A_1 O2A_1 110.4(2) . . ?
O3A_1 P1A_1 O2A_1 108.7(2) . . ?
O4A_1 P1A_1 C1A_1 110.2(2) . . ?
O3A_1 P1A_1 C1A_1 107.8(3) . . ?
O2A_1 P1A_1 C1A_1 102.6(3) . . ?
C10A_1 O1A_1 Ni1A 125.0(3) . . ?
C10A_1 O1A_1 Na1A 131.9(4) . . ?
Ni1A O1A_1 Na1A 87.57(17) . . ?
P1A_1 O2A_1 Ni2A 126.9(2) . . ?
P1A_1 O2A_1 Ni1A 111.7(2) . . ?
Ni2A O2A_1 Ni1A 97.53(19) . . ?
P1A_1 O4A_1 Ni4A 124.6(2) . . ?
C4A_1 N1A_1 C1A_1 117.5(5) . . ?
C4A_1 N1A_1 Ni1A 125.2(4) . . ?
C1A_1 N1A_1 Ni1A 117.3(4) . . ?
C3A_1 C1A_1 N1A_1 108.8(6) . . ?
C3A_1 C1A_1 C2A_1 111.7(5) . . ?
N1A_1 C1A_1 C2A_1 114.5(5) . . ?
C3A_1 C1A_1 P1A_1 110.3(5) . . ?
N1A_1 C1A_1 P1A_1 102.2(3) . . ?
C2A_1 C1A_1 P1A_1 109.0(5) . . ?
N1A_1 C4A_1 C5A_1 122.9(5) . . ?
C10A_1 C5A_1 C6A_1 121.0(6) . . ?
C10A_1 C5A_1 C4A_1 127.1(6) . . ?
C6A_1 C5A_1 C4A_1 111.8(5) . . ?
C7A_1 C6A_1 C5A_1 118.1(5) . . ?
C8A_1 C7A_1 C6A_1 121.9(6) . . ?
C8A_1 C7A_1 Br1A_1 119.1(5) . . ?
C6A_1 C7A_1 Br1A_1 119.0(4) . . ?
C9A_1 C8A_1 C7A_1 120.0(6) . . ?
C8A_1 C9A_1 C10A_1 121.4(5) . . ?
O1A_1 C10A_1 C5A_1 125.6(5) . . ?
O1A_1 C10A_1 C9A_1 116.7(5) . . ?
C5A_1 C10A_1 C9A_1 117.7(6) . . ?
O3A_2 P1A_2 O4A_2 110.3(3) . . ?
O3A_2 P1A_2 O2A_2 114.7(3) . . ?
O4A_2 P1A_2 O2A_2 112.8(2) . . ?
O3A_2 P1A_2 C1A_2 108.7(3) . . ?
O4A_2 P1A_2 C1A_2 102.2(3) . . ?
O2A_2 P1A_2 C1A_2 107.3(3) . . ?
C10A_2 O1A_2 Ni3A 126.6(4) . . ?
C10A_2 O1A_2 Ni4A 135.1(4) . . ?
Ni3A O1A_2 Ni4A 98.35(14) . . ?
P1A_2 O2A_2 Ni1A 129.6(2) . 2_376 ?
P1A_2 O2A_2 Na1A 140.8(2) . 2_376 ?
Ni1A O2A_2 Na1A 89.30(18) 2_376 2_376 ?
P1A_2 O4A_2 Ni2A 121.9(2) . 2_376 ?
P1A_2 O4A_2 Ni3A 111.67(17) . . ?
Ni2A O4A_2 Ni3A 123.64(18) 2_376 . ?
C4A_2 N1A_2 C1A_2 117.4(5) . . ?
C4A_2 N1A_2 Ni3A 124.9(5) . . ?
C1A_2 N1A_2 Ni3A 117.7(3) . . ?
C3A_2 C1A_2 N1A_2 108.6(6) . . ?
C3A_2 C1A_2 C2A_2 111.7(6) . . ?
N1A_2 C1A_2 C2A_2 113.3(5) . . ?
C3A_2 C1A_2 P1A_2 111.9(4) . . ?
N1A_2 C1A_2 P1A_2 103.3(4) . . ?
C2A_2 C1A_2 P1A_2 107.8(6) . . ?
N1A_2 C4A_2 C5A_2 125.2(5) . . ?
C6A_2 C5A_2 C4A_2 113.2(5) . . ?
C6A_2 C5A_2 C10A_2 120.1(6) . . ?
C4A_2 C5A_2 C10A_2 126.6(5) . . ?
C7A_2 C6A_2 C5A_2 122.3(6) . . ?
C8A_2 C7A_2 C6A_2 116.7(5) . . ?
C8A_2 C7A_2 Br1A_2 123.1(5) . . ?
C6A_2 C7A_2 Br1A_2 120.2(5) . . ?
C9A_2 C8A_2 C7A_2 122.1(6) . . ?
C8A_2 C9A_2 C10A_2 122.2(6) . . ?
O1A_2 C10A_2 C9A_2 120.4(5) . . ?
O1A_2 C10A_2 C5A_2 123.1(6) . . ?
C9A_2 C10A_2 C5A_2 116.5(5) . . ?
O4A_3 P1A_3 O3A_3 112.4(2) . . ?
O4A_3 P1A_3 O2A_3 113.7(2) . . ?
O3A_3 P1A_3 O2A_3 111.4(2) . . ?
O4A_3 P1A_3 C1A_3 108.0(2) . . ?
O3A_3 P1A_3 C1A_3 107.8(3) . . ?
O2A_3 P1A_3 C1A_3 102.8(3) . . ?
C10A_3 O1A_3 Ni2A 126.0(4) . . ?
C10A_3 O1A_3 Ni1A 133.2(4) . . ?
Ni2A O1A_3 Ni1A 96.64(19) . . ?
P1A_3 O2A_3 Ni4A 127.8(2) . . ?
P1A_3 O2A_3 Ni2A 109.6(2) . . ?
Ni4A O2A_3 Ni2A 122.4(2) . . ?
P1A_3 O3A_3 Ni3A 129.3(3) . 2_376 ?
P1A_3 O3A_3 Ni4A 128.3(2) . 2_376 ?
Ni3A O3A_3 Ni4A 93.31(12) 2_376 2_376 ?
P1A_3 O4A_3 Ni3A 127.5(2) . . ?
C4A_3 N1A_3 C1A_3 120.5(5) . . ?
C4A_3 N1A_3 Ni2A 123.9(4) . . ?
C1A_3 N1A_3 Ni2A 115.6(4) . . ?
N1A_3 C1A_3 C2A_3 107.2(5) . . ?
N1A_3 C1A_3 C3A_3 113.1(6) . . ?
C2A_3 C1A_3 C3A_3 113.6(5) . . ?
N1A_3 C1A_3 P1A_3 103.2(4) . . ?
C2A_3 C1A_3 P1A_3 108.8(5) . . ?
C3A_3 C1A_3 P1A_3 110.3(4) . . ?
N1A_3 C4A_3 C5A_3 126.4(6) . . ?
C10A_3 C5A_3 C6A_3 118.6(6) . . ?
C10A_3 C5A_3 C4A_3 125.0(6) . . ?
C6A_3 C5A_3 C4A_3 116.1(6) . . ?
C7A_3 C6A_3 C5A_3 120.3(7) . . ?
C6A_3 C7A_3 C8A_3 122.5(7) . . ?
C6A_3 C7A_3 Br1A_3 118.6(5) . . ?
C8A_3 C7A_3 Br1A_3 118.9(6) . . ?
C9A_3 C8A_3 C7A_3 118.4(7) . . ?
C8A_3 C9A_3 C10A_3 122.0(7) . . ?
O1A_3 C10A_3 C5A_3 122.5(6) . . ?
O1A_3 C10A_3 C9A_3 119.4(6) . . ?
C5A_3 C10A_3 C9A_3 118.1(6) . . ?
O4B_1 P1B_1 O3B_1 115.1(2) . . ?
O4B_1 P1B_1 O2B_1 110.0(2) . . ?
O3B_1 P1B_1 O2B_1 110.4(2) . . ?
O4B_1 P1B_1 C1B_1 110.2(3) . . ?
O3B_1 P1B_1 C1B_1 107.3(3) . . ?
O2B_1 P1B_1 C1B_1 103.3(3) . . ?
C10B_1 O1B_1 Ni1B 123.5(4) . . ?
C10B_1 O1B_1 Na1B 129.1(4) . . ?
Ni1B O1B_1 Na1B 99.7(2) . . ?
P1B_1 O2B_1 Ni2B 126.5(2) . . ?
P1B_1 O2B_1 Ni1B 110.7(2) . . ?
Ni2B O2B_1 Ni1B 97.21(17) . . ?
P1B_1 O3B_1 Na1A 141.8(3) . 1_645 ?
P1B_1 O4B_1 Ni4B 123.7(2) . . ?
C4B_1 N1B_1 C1B_1 119.5(6) . . ?
C4B_1 N1B_1 Ni1B 122.5(5) . . ?
C1B_1 N1B_1 Ni1B 117.0(4) . . ?
N1B_1 C1B_1 C3B_1 116.4(5) . . ?
N1B_1 C1B_1 C2B_1 106.5(5) . . ?
C3B_1 C1B_1 C2B_1 107.1(5) . . ?
N1B_1 C1B_1 P1B_1 101.7(4) . . ?
C3B_1 C1B_1 P1B_1 111.5(4) . . ?
C2B_1 C1B_1 P1B_1 113.8(4) . . ?
N1B_1 C4B_1 C5B_1 125.2(7) . . ?
C10B_1 C5B_1 C6B_1 121.9(6) . . ?
C10B_1 C5B_1 C4B_1 126.0(6) . . ?
C6B_1 C5B_1 C4B_1 111.9(6) . . ?
C7B_1 C6B_1 C5B_1 117.9(7) . . ?
C6B_1 C7B_1 C8B_1 121.5(7) . . ?
C6B_1 C7B_1 Br1B_1 117.7(6) . . ?
C8B_1 C7B_1 Br1B_1 120.8(5) . . ?
C9B_1 C8B_1 C7B_1 119.6(7) . . ?
C8B_1 C9B_1 C10B_1 122.8(8) . . ?
O1B_1 C10B_1 C5B_1 124.7(6) . . ?
O1B_1 C10B_1 C9B_1 119.1(6) . . ?
C5B_1 C10B_1 C9B_1 116.2(6) . . ?
O2B_2 P1B_2 O3B_2 112.6(3) . . ?
O2B_2 P1B_2 O4B_2 114.7(3) . . ?
O3B_2 P1B_2 O4B_2 110.9(2) . . ?
O2B_2 P1B_2 C1B_2 107.6(3) . . ?
O3B_2 P1B_2 C1B_2 108.2(3) . . ?
O4B_2 P1B_2 C1B_2 102.0(2) . . ?
C10B_2 O1B_2 Ni3B 123.9(4) . . ?
C10B_2 O1B_2 Ni4B 131.0(4) . . ?
Ni3B O1B_2 Ni4B 96.24(15) . . ?
P1B_2 O2B_2 Ni1B 130.8(3) . 2_565 ?
P1B_2 O2B_2 Na1B 125.1(3) . 2_565 ?
Ni1B O2B_2 Na1B 95.47(19) 2_565 2_565 ?
P1B_2 O4B_2 Ni2B 121.3(2) . 2_565 ?
P1B_2 O4B_2 Ni3B 113.9(2) . . ?
Ni2B O4B_2 Ni3B 124.1(2) 2_565 . ?
C4B_2 N1B_2 C1B_2 118.4(5) . . ?
C4B_2 N1B_2 Ni3B 121.7(4) . . ?
C1B_2 N1B_2 Ni3B 118.7(3) . . ?
N1B_2 C1B_2 C2B_2 106.5(5) . . ?
N1B_2 C1B_2 C3B_2 112.4(5) . . ?
C2B_2 C1B_2 C3B_2 109.7(5) . . ?
N1B_2 C1B_2 P1B_2 107.2(3) . . ?
C2B_2 C1B_2 P1B_2 109.7(4) . . ?
C3B_2 C1B_2 P1B_2 111.2(4) . . ?
N1B_2 C4B_2 C5B_2 127.3(5) . . ?
C6B_2 C5B_2 C4B_2 114.9(5) . . ?
C6B_2 C5B_2 C10B_2 119.0(5) . . ?
C4B_2 C5B_2 C10B_2 126.1(5) . . ?
C5B_2 C6B_2 C7B_2 121.6(5) . . ?
C8B_2 C7B_2 C6B_2 120.3(4) . . ?
C8B_2 C7B_2 Br1B_2 119.6(5) . . ?
C6B_2 C7B_2 Br1B_2 120.1(4) . . ?
C7B_2 C8B_2 C9B_2 119.2(6) . . ?
C10B_2 C9B_2 C8B_2 121.9(5) . . ?
O1B_2 C10B_2 C9B_2 119.7(5) . . ?
O1B_2 C10B_2 C5B_2 122.5(5) . . ?
C9B_2 C10B_2 C5B_2 117.8(4) . . ?
O3B_3 P1B_3 O2B_3 113.3(2) . . ?
O3B_3 P1B_3 O4B_3 111.9(2) . . ?
O2B_3 P1B_3 O4B_3 112.0(2) . . ?
O3B_3 P1B_3 C1B_3 108.1(2) . . ?
O2B_3 P1B_3 C1B_3 103.8(2) . . ?
O4B_3 P1B_3 C1B_3 107.1(3) . . ?
C10B_3 O1B_3 Ni2B 128.1(4) . . ?
C10B_3 O1B_3 Ni1B 134.6(4) . . ?
Ni2B O1B_3 Ni1B 97.24(16) . . ?
P1B_3 O2B_3 Ni2B 110.7(2) . . ?
P1B_3 O2B_3 Ni4B 126.6(2) . . ?
Ni2B O2B_3 Ni4B 122.17(19) . . ?
P1B_3 O3B_3 Ni3B 127.3(2) . . ?
P1B_3 O4B_3 Ni3B 129.4(2) . 2_565 ?
P1B_3 O4B_3 Ni4B 129.1(2) . 2_565 ?
Ni3B O4B_3 Ni4B 94.11(15) 2_565 2_565 ?
C4B_3 N1B_3 C1B_3 117.6(4) . . ?
C4B_3 N1B_3 Ni2B 124.2(4) . . ?
C1B_3 N1B_3 Ni2B 118.1(3) . . ?
C2B_3 C1B_3 N1B_3 113.9(5) . . ?
C2B_3 C1B_3 C3B_3 111.8(5) . . ?
N1B_3 C1B_3 C3B_3 107.2(5) . . ?
C2B_3 C1B_3 P1B_3 110.8(4) . . ?
N1B_3 C1B_3 P1B_3 104.3(3) . . ?
C3B_3 C1B_3 P1B_3 108.3(4) . . ?
N1B_3 C4B_3 C5B_3 128.4(5) . . ?
C6B_3 C5B_3 C4B_3 116.1(5) . . ?
C6B_3 C5B_3 C10B_3 120.2(6) . . ?
C4B_3 C5B_3 C10B_3 123.6(5) . . ?
C5B_3 C6B_3 C7B_3 119.8(6) . . ?
C8B_3 C7B_3 C6B_3 121.4(6) . . ?
C8B_3 C7B_3 Br1B_3 119.0(5) . . ?
C6B_3 C7B_3 Br1B_3 119.6(5) . . ?
C7B_3 C8B_3 C9B_3 119.9(7) . . ?
C8B_3 C9B_3 C10B_3 121.6(6) . . ?
O1B_3 C10B_3 C9B_3 119.7(5) . . ?
O1B_3 C10B_3 C5B_3 123.4(6) . . ?
C9B_3 C10B_3 C5B_3 117.0(5) . . ?
C41B O41B Ni1B 131.5(5) . . ?
C42B O42B Ni4B 109.7(7) . . ?
C43B O43B Ni3B 119.9(4) . . ?
C41Q O41A C41A 87.6(13) . . ?
C41Q O41A Ni3A 139.4(12) . . ?
C41A O41A Ni3A 125.8(7) . . ?
O41A C41A C41Q 44.7(9) . . ?
O41A C41Q C41A 47.7(9) . . ?
C42A O42A Ni1A 123.4(4) . . ?
C42A O42A Na1A 97.8(4) . . ?
Ni1A O42A Na1A 75.19(16) . . ?
C44A O44A Ni4A 123.3(6) . . ?
C99 O99 Na1B 121.8(7) . . ?
C98 O98 Na1B 136.4(10) . . ?
C97 O97 Na1B 130.5(19) . . ?

loop_
_geom_bond_atom_site_label_1
_geom_bond_atom_site_label_2
_geom_bond_distance
_geom_bond_site_symmetry_2
_geom_bond_publ_flag
Ni1A O1A_1 1.976(4) . ?
Ni1A N1A_1 2.060(5) . ?
Ni1A O2A_1 2.060(4) . ?
Ni1A O2A_2 2.072(4) 2_376 ?
Ni1A O1A_3 2.120(4) . ?
Ni1A O42A 2.196(5) . ?
Ni1A Na1A 3.044(2) . ?
Ni2A O1A_3 1.989(4) . ?
Ni2A N1A_3 2.007(5) . ?
Ni2A O4A_2 1.994(3) 2_376 ?
Ni2A O2A_1 2.023(4) . ?
Ni2A O2A_3 2.042(4) . ?
Ni3A O1A_2 1.997(4) . ?
Ni3A N1A_2 2.009(4) . ?
Ni3A O3A_3 2.083(3) 2_376 ?
Ni3A O4A_2 2.083(4) . ?
Ni3A O4A_3 2.111(4) . ?
Ni3A O41A 2.211(6) . ?
Ni4A O2A_3 2.046(4) . ?
Ni4A O4A_1 2.044(4) . ?
Ni4A O44A 2.075(6) . ?
Ni4A O1A_2 2.066(4) . ?
Ni4A O43A 2.090(4) . ?
Ni4A O3A_3 2.144(4) 2_376 ?
Ni1B O1B_1 1.995(5) . ?
Ni1B O2B_2 2.078(5) 2_565 ?
Ni1B O2B_1 2.084(4) . ?
Ni1B N1B_1 2.075(5) . ?
Ni1B O41B 2.096(4) . ?
Ni1B O1B_3 2.127(4) . ?
Ni1B Na1B 3.326(4) . ?
Ni2B O4B_2 2.009(4) 2_565 ?
Ni2B O1B_3 1.990(4) . ?
Ni2B N1B_3 2.009(4) . ?
Ni2B O2B_3 2.037(4) . ?
Ni2B O2B_1 2.036(4) . ?
Ni3B N1B_2 2.017(5) . ?
Ni3B O1B_2 2.024(4) . ?
Ni3B O4B_3 2.053(4) 2_565 ?
Ni3B O4B_2 2.093(4) . ?
Ni3B O3B_3 2.142(4) . ?
Ni3B O43B 2.192(5) . ?
Ni4B O4B_1 2.053(4) . ?
Ni4B O2B_3 2.052(4) . ?
Ni4B O42B 2.079(4) . ?
Ni4B O1B_2 2.099(4) . ?
Ni4B O44B 2.099(4) . ?
Ni4B O4B_3 2.141(4) 2_565 ?
Na1A O3B_1 2.234(5) 1_465 ?
Na1A O2A_2 2.255(5) 2_376 ?
Na1A O1A_1 2.400(4) . ?
Na1A O96 2.459(13) . ?
Na1A O42A 2.742(6) . ?
Na1B O1B_1 2.346(6) . ?
Na1B O99 2.372(9) . ?
Na1B O2B_2 2.407(6) 2_565 ?
Na1B O97 2.435(13) . ?
Na1B O98 2.467(10) . ?
P1A_1 O4A_1 1.504(4) . ?
P1A_1 O3A_1 1.520(5) . ?
P1A_1 O2A_1 1.559(4) . ?
P1A_1 C1A_1 1.859(7) . ?
Br1A_1 C7A_1 1.926(6) . ?
O1A_1 C10A_1 1.336(8) . ?
N1A_1 C4A_1 1.289(8) . ?
N1A_1 C1A_1 1.519(8) . ?
C1A_1 C3A_1 1.502(10) . ?
C1A_1 C2A_1 1.530(9) . ?
C4A_1 C5A_1 1.503(9) . ?
C5A_1 C10A_1 1.388(7) . ?
C5A_1 C6A_1 1.439(9) . ?
C6A_1 C7A_1 1.376(9) . ?
C7A_1 C8A_1 1.372(8) . ?
C8A_1 C9A_1 1.378(10) . ?
C9A_1 C10A_1 1.418(9) . ?
P1A_2 O3A_2 1.506(6) . ?
P1A_2 O4A_2 1.548(4) . ?
P1A_2 O2A_2 1.521(5) . ?
P1A_2 C1A_2 1.846(6) . ?
Br1A_2 C7A_2 1.872(6) . ?
O1A_2 C10A_2 1.319(6) . ?
O2A_2 Ni1A 2.072(4) 2_376 ?
O2A_2 Na1A 2.255(5) 2_376 ?
O4A_2 Ni2A 1.994(3) 2_376 ?
N1A_2 C4A_2 1.303(7) . ?
N1A_2 C1A_2 1.522(8) . ?
C1A_2 C3A_2 1.486(11) . ?
C1A_2 C2A_2 1.542(8) . ?
C4A_2 C5A_2 1.442(10) . ?
C5A_2 C6A_2 1.397(7) . ?
C5A_2 C10A_2 1.437(9) . ?
C6A_2 C7A_2 1.413(11) . ?
C7A_2 C8A_2 1.405(10) . ?
C8A_2 C9A_2 1.371(7) . ?
C9A_2 C10A_2 1.415(10) . ?
P1A_3 O4A_3 1.518(4) . ?
P1A_3 O3A_3 1.540(3) . ?
P1A_3 O2A_3 1.547(4) . ?
P1A_3 C1A_3 1.833(7) . ?
Br1A_3 C7A_3 1.929(8) . ?
O1A_3 C10A_3 1.330(8) . ?
O3A_3 Ni3A 2.083(3) 2_376 ?
O3A_3 Ni4A 2.144(4) 2_376 ?
N1A_3 C4A_3 1.271(9) . ?
N1A_3 C1A_3 1.504(8) . ?
C1A_3 C2A_3 1.515(7) . ?
C1A_3 C3A_3 1.551(10) . ?
C4A_3 C5A_3 1.463(9) . ?
C5A_3 C10A_3 1.412(9) . ?
C5A_3 C6A_3 1.434(10) . ?
C6A_3 C7A_3 1.339(10) . ?
C7A_3 C8A_3 1.384(10) . ?
C8A_3 C9A_3 1.383(11) . ?
C9A_3 C10A_3 1.407(9) . ?
P1B_1 O4B_1 1.518(5) . ?
P1B_1 O3B_1 1.519(4) . ?
P1B_1 O2B_1 1.567(5) . ?
P1B_1 C1B_1 1.830(6) . ?
Br1B_1 C7B_1 1.918(7) . ?
O1B_1 C10B_1 1.318(8) . ?
O3B_1 Na1A 2.234(5) 1_645 ?
N1B_1 C4B_1 1.293(8) . ?
N1B_1 C1B_1 1.511(9) . ?
C1B_1 C3B_1 1.550(10) . ?
C1B_1 C2B_1 1.570(8) . ?
C4B_1 C5B_1 1.475(10) . ?
C5B_1 C10B_1 1.401(10) . ?
C5B_1 C6B_1 1.429(9) . ?
C6B_1 C7B_1 1.397(10) . ?
C7B_1 C8B_1 1.381(11) . ?
C8B_1 C9B_1 1.369(10) . ?
C9B_1 C10B_1 1.427(10) . ?
P1B_2 O2B_2 1.510(5) . ?
P1B_2 O3B_2 1.514(5) . ?
P1B_2 O4B_2 1.557(5) . ?
P1B_2 C1B_2 1.838(5) . ?
Br1B_2 C7B_2 1.918(5) . ?
O1B_2 C10B_2 1.342(6) . ?
O2B_2 Ni1B 2.078(5) 2_565 ?
O2B_2 Na1B 2.407(6) 2_565 ?
O4B_2 Ni2B 2.008(4) 2_565 ?
N1B_2 C4B_2 1.291(7) . ?
N1B_2 C1B_2 1.503(8) . ?
C1B_2 C2B_2 1.557(9) . ?
C1B_2 C3B_2 1.528(9) . ?
C4B_2 C5B_2 1.453(9) . ?
C5B_2 C6B_2 1.405(6) . ?
C5B_2 C10B_2 1.431(8) . ?
C6B_2 C7B_2 1.362(9) . ?
C7B_2 C8B_2 1.393(9) . ?
C8B_2 C9B_2 1.398(6) . ?
C9B_2 C10B_2 1.393(9) . ?
P1B_3 O3B_3 1.520(4) . ?
P1B_3 O2B_3 1.555(4) . ?
P1B_3 O4B_3 1.549(4) . ?
P1B_3 C1B_3 1.861(5) . ?
Br1B_3 C7B_3 1.923(7) . ?
O1B_3 C10B_3 1.319(7) . ?
O4B_3 Ni3B 2.053(4) 2_565 ?
O4B_3 Ni4B 2.141(4) 2_565 ?
N1B_3 C4B_3 1.274(8) . ?
N1B_3 C1B_3 1.525(7) . ?
C1B_3 C2B_3 1.500(9) . ?
C1B_3 C3B_3 1.537(8) . ?
C4B_3 C5B_3 1.460(9) . ?
C5B_3 C6B_3 1.400(8) . ?
C5B_3 C10B_3 1.423(8) . ?
C6B_3 C7B_3 1.374(10) . ?
C7B_3 C8B_3 1.376(10) . ?
C8B_3 C9B_3 1.367(9) . ?
C9B_3 C10B_3 1.423(9) . ?
O41B C41B 1.381(9) . ?
O42B C42B 1.645(18) . ?
O43B C43B 1.450(8) . ?
O41A C41Q 1.28(2) . ?
O41A C41A 1.342(13) . ?
C41A C41Q 1.81(3) . ?
O42A C42A 1.453(8) . ?
O44A C44A 1.338(12) . ?
O99 C99 1.449(13) . ?
O98 C98 1.385(16) . ?
O97 C97 1.36(3) . ?
